data_9014078
loop_
_publ_author_name
'Colombo, F.'
'Rius, J.'
'Pannunzio-Miner E V'
'Pedregosa, J. C.'
'Cami, G. E.'
'Carbonio, R. E.'

_publ_section_title
;
 Sanjuanite: Ab Initio crystal-structure solution from laboratory
 powder-diffraction data, complemented by FTIR spectroscopy and DT-TG analyses
 Pocito Department, San Juan Province, Argentina
;
_journal_name_full 'The Canadian Mineralogist'
_journal_page_first 835
_journal_page_last 847
_journal_paper_doi 10.3749/canmin.49.3.835
_journal_volume 49
_journal_year 2011
_chemical_compound_source 'Pensylvanian slates belonging to Los Jejenes Formation at the'
_chemical_formula_sum 'Al2 H19 O18 P S'
_chemical_name_mineral Sanjuanite
_space_group_IT_number 14
_symmetry_space_group_name_Hall '-P 2yn'
_symmetry_space_group_name_H-M 'P 1 21/n 1'
_cell_angle_alpha 90
_cell_angle_beta 98.255
_cell_angle_gamma 90
_cell_formula_units_Z 4
_cell_length_a 13.9163
_cell_length_b 17.2422
_cell_length_c 6.1125
_cell_volume 1451.483
_database_code_amcsd 0018459
_exptl_crystal_density_diffrn 1.941
_cod_original_cell_volume 1451.484
_cod_original_formula_sum 'Al2 P S O18 H19'
_cod_database_code 9014078

loop_
_space_group_symop_operation_xyz
x,y,z
1/2+x,1/2-y,1/2+z
1/2-x,1/2+y,1/2-z
-x,-y,-z

loop_
_atom_site_label
_atom_site_fract_x
_atom_site_fract_y
_atom_site_fract_z
_atom_site_U_iso_or_equiv
_atom_site_type_symbol
_atom_site_attached_hydrogens
Al1 -0.10990 0.11550 0.59440 0.05193 Al 0
Al2 0.18090 0.06880 0.20900 0.05193 Al 0
P 0.12120 0.04630 0.68550 0.05193 P 0
S 0.12640 0.34590 0.41540 0.05193 S 0
O1 0.07300 0.38680 0.57330 0.05193 O 0
O2 0.11570 0.37950 0.19020 0.05193 O 0
O3 0.23120 0.34940 0.51230 0.05193 O 0
O4 0.09680 0.26350 0.39560 0.05193 O 0
O5 0.10900 -0.04250 0.63970 0.05193 O 0
O6 0.17810 0.08260 0.51380 0.05193 O 0
O7 0.02760 0.10100 0.66460 0.05193 O 0
O8 0.17480 0.05470 0.92490 0.05193 O 0
O-H9 -0.15070 0.03990 0.79030 0.05193 O 1
Wat10 -0.07900 0.19810 0.40800 0.05193 O 2
Wat11 -0.24320 0.13850 0.48600 0.05193 O 2
Wat12 -0.11040 0.19300 0.81850 0.05193 O 2
Wat13 0.32080 0.05240 0.22960 0.05193 O 2
Wat14 0.04690 0.09930 0.14030 0.05193 O 2
Wat15 0.21490 0.17980 0.18600 0.05193 O 2
Wat16 -0.01730 0.33000 0.86850 0.10765 O 2
Wat17 -0.10280 0.45120 0.23610 0.10765 O 2
Wat18 0.30530 0.19400 0.80010 0.10765 O 2

loop_
_cod_changelog_entry_id
_cod_changelog_entry_author
_cod_changelog_entry_date
_cod_changelog_entry_text
1
;cod-tools version 3.8.0
Id: cif_guess_AMCSD_atom_types 9574 2023-05-10 09:00:05Z saulius
;
2023-05-10T18:54:51+03:00
;Derived atom types and hydrogen counts
from atom names that follow the AMCSD naming convention
(Wat == water, O-H == hydroxyl).
;

loop_
_cod_related_entry_id
_cod_related_entry_database
_cod_related_entry_code
1 AMCSD 0018459
